data_4338665
loop_
_publ_author_name
'Ma, Shengqian'
'Yuan, Daqiang'
'Chang, Jong-San'
'Zhou, Hong-Cai'

_publ_section_title
;
 Investigation of Gas Adsorption Performances and H2 Affinities of Porous
 Metal-Organic Frameworks with Different Entatic Metal Centers
;
_journal_coden_ASTM INOCAJ
_journal_issue 12
_journal_name_full 'Inorganic Chemistry'
_journal_page_first 5398
_journal_page_last 5402
_journal_paper_doi 10.1021/ic900475q
_journal_volume 48
_journal_year 2009
_chemical_formula_moiety 'Mn4 O (C24 H12 N3 O6)8/3'
_chemical_formula_sum 'C64 H32 Mn4 N8 O17'
_chemical_formula_weight 1404.75
_chemical_melting_point ?
_chemical_name_common 'PCN-9 (Mn)'
_space_group_IT_number 229
_symmetry_cell_setting cubic
_symmetry_space_group_name_Hall '-I 4 2 3'
_symmetry_space_group_name_H-M 'I m -3 m'
_atom_sites_solution_hydrogens geom
_atom_sites_solution_primary direct
_atom_sites_solution_secondary difmap
_audit_creation_method SHELXL-97
_cell_angle_alpha 90.00
_cell_angle_beta 90.00
_cell_angle_gamma 90.00
_cell_formula_units_Z 6
_cell_length_a 25.5155(6)
_cell_length_b 25.5155(6)
_cell_length_c 25.5155(6)
_cell_measurement_reflns_used 3293
_cell_measurement_temperature 293(2)
_cell_measurement_theta_max 21.30
_cell_measurement_theta_min 2.26
_cell_volume 16611.6(7)
_computing_cell_refinement 'Bruker SMART'
_computing_data_collection 'Bruker SMART'
_computing_data_reduction 'Bruker SAINT'
_computing_molecular_graphics 'Bruker SHELXTL'
_computing_publication_material 'Bruker SHELXTL'
_computing_structure_refinement 'SHELXL-97 (Sheldrick, 1997)'
_computing_structure_solution 'Bruker SHELXTL'
_diffrn_ambient_temperature 293(2)
_diffrn_measured_fraction_theta_full 0.997
_diffrn_measured_fraction_theta_max 0.997
_diffrn_measurement_device_type 'CCD area detector'
_diffrn_measurement_method 'phi and omega scans'
_diffrn_radiation_monochromator graphite
_diffrn_radiation_source 'fine-focus sealed tube'
_diffrn_radiation_type MoK\a
_diffrn_radiation_wavelength 0.71073
_diffrn_reflns_av_R_equivalents 0.0897
_diffrn_reflns_av_sigmaI/netI 0.0357
_diffrn_reflns_limit_h_max 20
_diffrn_reflns_limit_h_min -30
_diffrn_reflns_limit_k_max 30
_diffrn_reflns_limit_k_min -28
_diffrn_reflns_limit_l_max 30
_diffrn_reflns_limit_l_min -27
_diffrn_reflns_number 38927
_diffrn_reflns_theta_full 25.02
_diffrn_reflns_theta_max 25.02
_diffrn_reflns_theta_min 1.13
_exptl_absorpt_coefficient_mu 0.489
_exptl_absorpt_correction_T_max 0.934
_exptl_absorpt_correction_T_min 0.910
_exptl_absorpt_correction_type multi-scan
_exptl_absorpt_process_details sadabs
_exptl_crystal_colour BROWN
_exptl_crystal_density_diffrn 0.843
_exptl_crystal_density_meas ?
_exptl_crystal_density_method 'not measured'
_exptl_crystal_description BLOCK
_exptl_crystal_F_000 4248
_exptl_crystal_size_max 0.21
_exptl_crystal_size_mid 0.16
_exptl_crystal_size_min 0.14
_refine_diff_density_max 1.163
_refine_diff_density_min -2.704
_refine_diff_density_rms 0.141
_refine_ls_extinction_method none
_refine_ls_goodness_of_fit_ref 1.306
_refine_ls_hydrogen_treatment constr
_refine_ls_matrix_type full
_refine_ls_number_parameters 64
_refine_ls_number_reflns 1455
_refine_ls_number_restraints 6
_refine_ls_restrained_S_all 1.315
_refine_ls_R_factor_all 0.1692
_refine_ls_R_factor_gt 0.1484
_refine_ls_shift/su_max 0.001
_refine_ls_shift/su_mean 0.000
_refine_ls_structure_factor_coef Fsqd
_refine_ls_weighting_details 'calc w=1/[\s^2^(Fo^2^)+(0.2000P)^2^+0.0000P] where P=(Fo^2^+2Fc^2^)/3'
_refine_ls_weighting_scheme calc
_refine_ls_wR_factor_gt 0.3614
_refine_ls_wR_factor_ref 0.3739
_reflns_number_gt 885
_reflns_number_total 1455
_reflns_threshold_expression >2sigma(I)
_cod_data_source_file ic900475q_si_002.cif
_cod_data_source_block Mn
_cod_depositor_comments
;
The following automatic conversions were performed:

'_chemical_melting_point' value 'not measured' was changed to '?' -
the value is undefined or not given.

'_symmetry_cell_setting' value
'Cubic' changed to 'cubic' according to
/usr/data/users/saulius/automatic-downloads/retrospective/ACS/lib/dictionaries/cif_core.dic
dictionary named 'cif_core.dic' version 2.4.2 from 2011-04-26.

Automatic conversion script
Id: cif_fix_values 2281 2013-09-26 08:29:07Z andrius 

The following automatic conversions were performed:

'_exptl_crystal_density_meas' value 'NONE' was changed to '?' - the
value is perceived as not measured.

Automatic conversion script
Id: cif_fix_values 3008 2015-01-20 13:52:24Z robertas 
;
_cod_original_sg_symbol_H-M Im-3m
_cod_database_code 4338665

loop_
_symmetry_equiv_pos_as_xyz
'x, y, z'
'-x, -y, z'
'-x, y, -z'
'x, -y, -z'
'z, x, y'
'z, -x, -y'
'-z, -x, y'
'-z, x, -y'
'y, z, x'
'-y, z, -x'
'y, -z, -x'
'-y, -z, x'
'y, x, -z'
'-y, -x, -z'
'y, -x, z'
'-y, x, z'
'x, z, -y'
'-x, z, y'
'-x, -z, -y'
'x, -z, y'
'z, y, -x'
'z, -y, x'
'-z, y, x'
'-z, -y, -x'
'x+1/2, y+1/2, z+1/2'
'-x+1/2, -y+1/2, z+1/2'
'-x+1/2, y+1/2, -z+1/2'
'x+1/2, -y+1/2, -z+1/2'
'z+1/2, x+1/2, y+1/2'
'z+1/2, -x+1/2, -y+1/2'
'-z+1/2, -x+1/2, y+1/2'
'-z+1/2, x+1/2, -y+1/2'
'y+1/2, z+1/2, x+1/2'
'-y+1/2, z+1/2, -x+1/2'
'y+1/2, -z+1/2, -x+1/2'
'-y+1/2, -z+1/2, x+1/2'
'y+1/2, x+1/2, -z+1/2'
'-y+1/2, -x+1/2, -z+1/2'
'y+1/2, -x+1/2, z+1/2'
'-y+1/2, x+1/2, z+1/2'
'x+1/2, z+1/2, -y+1/2'
'-x+1/2, z+1/2, y+1/2'
'-x+1/2, -z+1/2, -y+1/2'
'x+1/2, -z+1/2, y+1/2'
'z+1/2, y+1/2, -x+1/2'
'z+1/2, -y+1/2, x+1/2'
'-z+1/2, y+1/2, x+1/2'
'-z+1/2, -y+1/2, -x+1/2'
'-x, -y, -z'
'x, y, -z'
'x, -y, z'
'-x, y, z'
'-z, -x, -y'
'-z, x, y'
'z, x, -y'
'z, -x, y'
'-y, -z, -x'
'y, -z, x'
'-y, z, x'
'y, z, -x'
'-y, -x, z'
'y, x, z'
'-y, x, -z'
'y, -x, -z'
'-x, -z, y'
'x, -z, -y'
'x, z, y'
'-x, z, -y'
'-z, -y, x'
'-z, y, -x'
'z, -y, -x'
'z, y, x'
'-x+1/2, -y+1/2, -z+1/2'
'x+1/2, y+1/2, -z+1/2'
'x+1/2, -y+1/2, z+1/2'
'-x+1/2, y+1/2, z+1/2'
'-z+1/2, -x+1/2, -y+1/2'
'-z+1/2, x+1/2, y+1/2'
'z+1/2, x+1/2, -y+1/2'
'z+1/2, -x+1/2, y+1/2'
'-y+1/2, -z+1/2, -x+1/2'
'y+1/2, -z+1/2, x+1/2'
'-y+1/2, z+1/2, x+1/2'
'y+1/2, z+1/2, -x+1/2'
'-y+1/2, -x+1/2, z+1/2'
'y+1/2, x+1/2, z+1/2'
'-y+1/2, x+1/2, -z+1/2'
'y+1/2, -x+1/2, -z+1/2'
'-x+1/2, -z+1/2, y+1/2'
'x+1/2, -z+1/2, -y+1/2'
'x+1/2, z+1/2, y+1/2'
'-x+1/2, z+1/2, -y+1/2'
'-z+1/2, -y+1/2, x+1/2'
'-z+1/2, y+1/2, -x+1/2'
'z+1/2, -y+1/2, -x+1/2'
'z+1/2, y+1/2, x+1/2'

loop_
_atom_site_label
_atom_site_type_symbol
_atom_site_fract_x
_atom_site_fract_y
_atom_site_fract_z
_atom_site_U_iso_or_equiv
_atom_site_adp_type
_atom_site_occupancy
_atom_site_symmetry_multiplicity
_atom_site_calc_flag
_atom_site_refinement_flags
O2 O 0.5000 0.5000 0.0000 0.141(11) Uani 1 16 d S
C1 C 0.4072(8) 0.4072(8) -0.0766(15) 0.55(4) Uani 1 2 d SD
C2 C 0.3809(3) 0.3809(3) -0.1154(4) 0.102(4) Uani 1 2 d SD
C3 C 0.3998(5) 0.3367(5) -0.1360(5) 0.217(9) Uani 1 1 d D
H3 H 0.4300 0.3219 -0.1219 0.261 Uiso 1 1 calc R
C4 C 0.3754(4) 0.3126(5) -0.1779(4) 0.172(6) Uani 1 1 d D
H4 H 0.3888 0.2810 -0.1900 0.207 Uiso 1 1 calc R
C5 C 0.3329(3) 0.3329(3) -0.2022(4) 0.099(4) Uani 1 2 d SD
C6 C 0.3124(3) 0.3124(3) -0.2481(3) 0.074(3) Uani 1 2 d SD
N1 N 0.3332(3) 0.2695(3) -0.2695(3) 0.092(3) Uani 1 2 d SD
O1 O 0.4426(2) 0.3911(7) -0.0515(4) 0.443(15) Uani 1 1 d .
Mn1 Mn 0.5000 0.41401(10) 0.0000 0.0738(10) Uani 1 4 d S

loop_
_atom_site_aniso_label
_atom_site_aniso_U_11
_atom_site_aniso_U_22
_atom_site_aniso_U_33
_atom_site_aniso_U_23
_atom_site_aniso_U_13
_atom_site_aniso_U_12
O2 0.120(13) 0.120(13) 0.18(3) 0.000 0.000 0.000
C1 0.32(2) 0.32(2) 1.02(9) -0.48(4) -0.48(4) 0.13(3)
C2 0.124(7) 0.124(7) 0.057(7) -0.031(4) -0.031(4) -0.015(8)
C3 0.130(10) 0.40(3) 0.126(10) -0.057(14) -0.042(9) -0.012(13)
C4 0.138(8) 0.225(12) 0.154(9) -0.139(9) -0.103(8) 0.089(9)
C5 0.087(4) 0.087(4) 0.122(9) -0.058(5) -0.058(5) -0.002(6)
C6 0.081(4) 0.081(4) 0.060(5) -0.022(4) -0.022(4) 0.035(5)
N1 0.079(5) 0.099(5) 0.099(5) -0.074(5) -0.055(4) 0.055(4)
O1 0.035(3) 1.05(4) 0.244(9) -0.435(18) 0.019(5) -0.057(9)
Mn1 0.0415(12) 0.124(2) 0.0564(13) 0.000 0.000 0.000

loop_
_atom_type_symbol
_atom_type_description
_atom_type_scat_dispersion_real
_atom_type_scat_dispersion_imag
_atom_type_scat_source
C C 0.0033 0.0016 'International Tables Vol C Tables 4.2.6.8 and 6.1.1.4'
H H 0.0000 0.0000 'International Tables Vol C Tables 4.2.6.8 and 6.1.1.4'
N N 0.0061 0.0033 'International Tables Vol C Tables 4.2.6.8 and 6.1.1.4'
O O 0.0106 0.0060 'International Tables Vol C Tables 4.2.6.8 and 6.1.1.4'
Mn Mn 0.3368 0.7283 'International Tables Vol C Tables 4.2.6.8 and 6.1.1.4'

loop_
_geom_angle_atom_site_label_1
_geom_angle_atom_site_label_2
_geom_angle_atom_site_label_3
_geom_angle
_geom_angle_site_symmetry_1
_geom_angle_site_symmetry_3
Mn1 O2 Mn1 90.0 61_665 .
Mn1 O2 Mn1 90.0 61_665 49_665
Mn1 O2 Mn1 180.0 . 49_665
Mn1 O2 Mn1 180.0 61_665 13
Mn1 O2 Mn1 90.0 . 13
Mn1 O2 Mn1 90.0 49_665 13
O1 C1 O1 103.8(17) . 62
O1 C1 C2 127(2) . .
O1 C1 C2 126.6(8) 62 .
C3 C2 C3 117.3(12) 62 .
C3 C2 C1 121.3(6) 62 .
C3 C2 C1 121.3(6) . .
C2 C3 C4 121.1(11) . .
C2 C3 H3 119.5 . .
C4 C3 H3 119.5 . .
C5 C4 C3 123.2(9) . .
C5 C4 H4 118.4 . .
C3 C4 H4 118.4 . .
C4 C5 C4 113.7(9) 62 .
C4 C5 C6 123.1(4) 62 .
C4 C5 C6 123.1(4) . .
N1 C6 N1 119.1(7) 8 .
N1 C6 C5 120.4(4) 8 .
N1 C6 C5 120.4(4) . .
C6 N1 C6 120.9(7) 11 .
C1 O1 Mn1 142.5(13) . .
O1 Mn1 O1 91.0(3) . 52_655
O1 Mn1 O1 146.9(10) . 3_655
O1 Mn1 O1 79.7(6) 52_655 3_655
O1 Mn1 O1 79.7(6) . 50
O1 Mn1 O1 146.9(10) 52_655 50
O1 Mn1 O1 91.0(3) 3_655 50
O1 Mn1 O2 106.6(5) . .
O1 Mn1 O2 106.6(5) 52_655 .
O1 Mn1 O2 106.6(5) 3_655 .
O1 Mn1 O2 106.6(5) 50 .
O1 Mn1 Mn1 134.9(5) . 61_665
O1 Mn1 Mn1 72.4(4) 52_655 61_665
O1 Mn1 Mn1 72.4(4) 3_655 61_665
O1 Mn1 Mn1 134.9(5) 50 61_665
O2 Mn1 Mn1 45.0 . 61_665
O1 Mn1 Mn1 72.4(4) . 13
O1 Mn1 Mn1 134.9(5) 52_655 13
O1 Mn1 Mn1 134.9(5) 3_655 13
O1 Mn1 Mn1 72.4(4) 50 13
O2 Mn1 Mn1 45.0 . 13
Mn1 Mn1 Mn1 90.0 61_665 13

loop_
_geom_bond_atom_site_label_1
_geom_bond_atom_site_label_2
_geom_bond_distance
O2 Mn1 2.194(3)
C1 O1 1.183(18)
C1 C2 1.37(3)
C2 C3 1.334(9)
C3 C4 1.383(17)
C3 H3 0.9300
C4 C5 1.352(7)
C4 H4 0.9300
C5 C6 1.384(8)
C6 N1 1.333(11)
O1 Mn1 2.052(6)
